data_2220128
loop_
_publ_author_name
'Shi, Zhi-Qiang'
'Ji, Ning-Ning'
'Ji, Qin-Qin'

_publ_section_title
;
 Benzyl <i>N</i>'-(2-chlorobenzylidene)hydrazinecarbodithioate
;
_journal_coeditor_code CV2453
_journal_issue 12
_journal_name_full 'Acta Crystallographica Section E'
_journal_page_first o2249
_journal_paper_doi 10.1107/S1600536808034892
_journal_volume 64
_journal_year 2008
_chemical_formula_iupac 'C15 H13 Cl N2 S2'
_chemical_formula_moiety 'C15 H13 Cl N2 S2'
_chemical_formula_sum 'C15 H13 Cl N2 S2'
_chemical_formula_weight 320.84
_chemical_name_systematic
;
Benzyl <i>N'</i>-(2-chlorobenzylidene)hydrazinecarbodithioate
;
_space_group_IT_number 2
_symmetry_cell_setting triclinic
_symmetry_space_group_name_Hall '-P 1'
_symmetry_space_group_name_H-M 'P -1'
_atom_sites_solution_hydrogens geom
_atom_sites_solution_primary direct
_atom_sites_solution_secondary difmap
_cell_angle_alpha 68.242(3)
_cell_angle_beta 71.116(4)
_cell_angle_gamma 82.335(4)
_cell_formula_units_Z 4
_cell_length_a 11.877(2)
_cell_length_b 11.906(2)
_cell_length_c 12.623(3)
_cell_measurement_reflns_used 1618
_cell_measurement_temperature 295(2)
_cell_measurement_theta_max 24.58
_cell_measurement_theta_min 2.56
_cell_volume 1568.4(5)
_computing_cell_refinement 'APEX2 (Bruker, 2005) and SAINT (Bruker, 2005)'
_computing_data_collection 'APEX2 (Bruker, 2005)'
_computing_data_reduction 'SAINT (Bruker, 2005)'
_computing_molecular_graphics 'SHELXTL (Sheldrick, 2008)'
_computing_publication_material 'SHELXTL (Sheldrick, 2008)'
_computing_structure_refinement 'SHELXTL (Sheldrick, 2008)'
_computing_structure_solution 'SHELXTL (Sheldrick, 2008)'
_diffrn_ambient_temperature 295(2)
_diffrn_measured_fraction_theta_full 0.994
_diffrn_measured_fraction_theta_max 0.994
_diffrn_measurement_device_type 'Bruker APEXII CCD area-detector'
_diffrn_measurement_method '\f and \w'
_diffrn_radiation_monochromator graphite
_diffrn_radiation_source 'fine-focus sealed tube'
_diffrn_radiation_type MoK\a
_diffrn_radiation_wavelength 0.71073
_diffrn_reflns_av_R_equivalents 0.0257
_diffrn_reflns_av_sigmaI/netI 0.0556
_diffrn_reflns_limit_h_max 14
_diffrn_reflns_limit_h_min -11
_diffrn_reflns_limit_k_max 13
_diffrn_reflns_limit_k_min -14
_diffrn_reflns_limit_l_max 14
_diffrn_reflns_limit_l_min -14
_diffrn_reflns_number 8397
_diffrn_reflns_theta_full 25.05
_diffrn_reflns_theta_max 25.05
_diffrn_reflns_theta_min 1.81
_exptl_absorpt_coefficient_mu 0.500
_exptl_absorpt_correction_T_max 0.9706
_exptl_absorpt_correction_T_min 0.9424
_exptl_absorpt_correction_type multi-scan
_exptl_absorpt_process_details '(SADABS; Bruker, 2005)'
_exptl_crystal_colour yellow
_exptl_crystal_density_diffrn 1.359
_exptl_crystal_density_method 'not measured'
_exptl_crystal_description block
_exptl_crystal_F_000 664
_exptl_crystal_size_max 0.12
_exptl_crystal_size_mid 0.10
_exptl_crystal_size_min 0.06
_refine_diff_density_max 0.438
_refine_diff_density_min -0.457
_refine_ls_extinction_method none
_refine_ls_goodness_of_fit_ref 0.969
_refine_ls_hydrogen_treatment constr
_refine_ls_matrix_type full
_refine_ls_number_parameters 361
_refine_ls_number_reflns 5524
_refine_ls_number_restraints 0
_refine_ls_restrained_S_all 0.969
_refine_ls_R_factor_all 0.0886
_refine_ls_R_factor_gt 0.0461
_refine_ls_shift/su_max 0.001
_refine_ls_shift/su_mean 0.000
_refine_ls_structure_factor_coef Fsqd
_refine_ls_weighting_details 'calc w=1/[\s^2^(Fo^2^)+(0.0533P)^2^+0.4623P] where P=(Fo^2^+2Fc^2^)/3'
_refine_ls_weighting_scheme calc
_refine_ls_wR_factor_gt 0.1032
_refine_ls_wR_factor_ref 0.1271
_reflns_number_gt 3436
_reflns_number_total 5524
_reflns_threshold_expression I>2\s(I)
_cod_data_source_file cv2453.cif
_cod_data_source_block I
_cod_depositor_comments
;
The following automatic conversions were performed:
'_symmetry_cell_setting' value 'Triclinic' changed to 'triclinic'
according to '/home/saulius/struct/CIF-dictionaries/cif_core.dic'
dictionary named 'cif_core.dic' version 2.4.1 from 2010-06-29.

Automatic conversion script
Id: cif_fix_enum 1527 2010-12-29 10:47:43Z saulius 

The following automatic conversions were performed:

'_symmetry_cell_setting' value 'Triclinic' changed to 'triclinic'
according to /home/saulius/struct/CIF-dictionaries/cif_core.dic
dictionary named 'cif_core.dic' version 2.4.1 from 2010-06-29.

Automatic conversion script
Id: cif_fix_values 1715 2011-07-08 13:25:40Z adriana 
;
_cod_original_sg_symbol_H-M P-1
_cod_database_code 2220128
_cod_database_fobs_code 2220128

loop_
_symmetry_equiv_pos_as_xyz
'x, y, z'
'-x, -y, -z'

loop_
_atom_site_type_symbol
_atom_site_label
_atom_site_fract_x
_atom_site_fract_y
_atom_site_fract_z
_atom_site_U_iso_or_equiv
_atom_site_adp_type
_atom_site_calc_flag
_atom_site_refinement_flags
_atom_site_occupancy
Cl Cl2 0.61916(10) 0.15814(11) 0.57081(9) 0.0994(4) Uani d . 1
S S3 0.36389(7) 0.66976(8) 0.21058(7) 0.0541(3) Uani d . 1
S S4 0.15028(7) 0.61729(8) 0.43141(7) 0.0566(3) Uani d . 1
N N3 0.3563(2) 0.5043(2) 0.4167(2) 0.0514(7) Uani d . 1
H H3A 0.3270 0.4634 0.4914 0.062 Uiso calc R 1
N N4 0.4704(2) 0.4789(2) 0.3570(2) 0.0478(7) Uani d . 1
C C16 0.6959(3) 0.2483(3) 0.4266(3) 0.0544(9) Uani d . 1
C C17 0.6419(3) 0.3506(3) 0.3648(3) 0.0455(8) Uani d . 1
C C18 0.7096(3) 0.4188(3) 0.2498(3) 0.0554(9) Uani d . 1
H H18 0.6770 0.4888 0.2056 0.066 Uiso calc R 1
C C19 0.8242(3) 0.3835(3) 0.2014(3) 0.0606(10) Uani d . 1
H H19 0.8678 0.4290 0.1244 0.073 Uiso calc R 1
C C20 0.8742(3) 0.2812(4) 0.2663(3) 0.0617(10) Uani d . 1
H H20 0.9518 0.2584 0.2332 0.074 Uiso calc R 1
C C21 0.8112(3) 0.2133(3) 0.3785(3) 0.0631(10) Uani d . 1
H H21 0.8452 0.1443 0.4224 0.076 Uiso calc R 1
C C22 0.5211(3) 0.3882(3) 0.4168(3) 0.0504(8) Uani d . 1
H H22 0.4802 0.3449 0.4955 0.061 Uiso calc R 1
C C23 0.2902(3) 0.5914(3) 0.3608(3) 0.0441(8) Uani d . 1
C C24 0.2502(3) 0.7786(3) 0.1668(3) 0.0612(10) Uani d . 1
H H24A 0.1772 0.7372 0.1861 0.073 Uiso calc R 1
H H24B 0.2335 0.8347 0.2097 0.073 Uiso calc R 1
C C25 0.2944(3) 0.8461(3) 0.0345(3) 0.0480(8) Uani d . 1
C C26 0.3717(3) 0.9404(3) -0.0123(3) 0.0609(10) Uani d . 1
H H26 0.3981 0.9628 0.0389 0.073 Uiso calc R 1
C C27 0.4111(3) 1.0026(3) -0.1335(3) 0.0689(11) Uani d . 1
H H27 0.4636 1.0661 -0.1634 0.083 Uiso calc R 1
C C28 0.3730(3) 0.9712(4) -0.2098(3) 0.0684(11) Uani d . 1
H H28 0.3994 1.0132 -0.2916 0.082 Uiso calc R 1
C C29 0.2967(3) 0.8785(4) -0.1655(3) 0.0716(11) Uani d . 1
H H29 0.2702 0.8573 -0.2172 0.086 Uiso calc R 1
C C30 0.2579(3) 0.8152(3) -0.0442(3) 0.0623(10) Uani d . 1
H H30 0.2065 0.7509 -0.0151 0.075 Uiso calc R 1
Cl Cl1 -0.22425(9) 0.74778(9) 0.55632(8) 0.0702(3) Uani d . 1
S S1 0.06032(8) 0.28590(8) 0.93397(7) 0.0589(3) Uani d . 1
S S2 0.25595(8) 0.30266(9) 0.70505(7) 0.0619(3) Uani d . 1
N N1 0.0603(2) 0.4336(2) 0.7232(2) 0.0497(7) Uani d . 1
H H1 0.0857 0.4679 0.6469 0.060 Uiso calc R 1
N N2 -0.0472(2) 0.4698(2) 0.7859(2) 0.0466(7) Uani d . 1
C C1 -0.2804(3) 0.6881(3) 0.7111(3) 0.0492(8) Uani d . 1
C C2 -0.2159(3) 0.6018(3) 0.7786(3) 0.0444(8) Uani d . 1
C C3 -0.2674(3) 0.5582(3) 0.9025(3) 0.0577(9) Uani d . 1
H H3 -0.2269 0.5002 0.9504 0.069 Uiso calc R 1
C C4 -0.3772(3) 0.5999(4) 0.9548(3) 0.0728(11) Uani d . 1
H H4 -0.4098 0.5708 1.0375 0.087 Uiso calc R 1
C C5 -0.4383(3) 0.6844(4) 0.8849(4) 0.0804(13) Uani d . 1
H H5 -0.5128 0.7118 0.9205 0.097 Uiso calc R 1
C C6 -0.3909(3) 0.7286(4) 0.7634(3) 0.0669(10) Uani d . 1
H H6 -0.4329 0.7857 0.7164 0.080 Uiso calc R 1
C C7 -0.1006(3) 0.5565(3) 0.7233(3) 0.0461(8) Uani d . 1
H H7 -0.0652 0.5910 0.6413 0.055 Uiso calc R 1
C C8 0.1257(3) 0.3461(3) 0.7791(3) 0.0446(8) Uani d . 1
C C9 0.1668(3) 0.1677(3) 0.9769(3) 0.0613(10) Uani d . 1
H H9A 0.1802 0.1150 0.9308 0.074 Uiso calc R 1
H H9B 0.2421 0.2030 0.9614 0.074 Uiso calc R 1
C C10 0.1176(3) 0.0961(3) 1.1086(3) 0.0476(8) Uani d . 1
C C11 0.1692(3) 0.1043(3) 1.1888(3) 0.0572(9) Uani d . 1
H H11 0.2325 0.1561 1.1620 0.069 Uiso calc R 1
C C12 0.1273(3) 0.0359(3) 1.3090(3) 0.0639(10) Uani d . 1
H H12 0.1632 0.0415 1.3622 0.077 Uiso calc R 1
C C13 0.0338(3) -0.0398(3) 1.3501(3) 0.0632(10) Uani d . 1
H H13 0.0060 -0.0854 1.4310 0.076 Uiso calc R 1
C C14 -0.0190(3) -0.0484(3) 1.2711(3) 0.0672(11) Uani d . 1
H H14 -0.0827 -0.0999 1.2983 0.081 Uiso calc R 1
C C15 0.0231(3) 0.0200(3) 1.1512(3) 0.0617(10) Uani d . 1
H H15 -0.0132 0.0144 1.0982 0.074 Uiso calc R 1

loop_
_atom_site_aniso_label
_atom_site_aniso_U_11
_atom_site_aniso_U_22
_atom_site_aniso_U_33
_atom_site_aniso_U_12
_atom_site_aniso_U_13
_atom_site_aniso_U_23
Cl2 0.0801(8) 0.0990(9) 0.0654(7) 0.0195(6) -0.0101(6) 0.0142(6)
S3 0.0454(5) 0.0542(6) 0.0410(5) 0.0071(4) -0.0009(4) -0.0054(4)
S4 0.0451(5) 0.0626(6) 0.0416(5) 0.0100(4) -0.0017(4) -0.0085(4)
N3 0.0410(16) 0.0570(18) 0.0386(15) 0.0077(13) -0.0044(12) -0.0063(13)
N4 0.0396(15) 0.0508(17) 0.0441(16) 0.0053(13) -0.0071(13) -0.0135(13)
C16 0.046(2) 0.064(2) 0.0444(19) 0.0060(17) -0.0116(16) -0.0131(17)
C17 0.0387(18) 0.050(2) 0.0456(18) 0.0053(15) -0.0141(15) -0.0155(16)
C18 0.051(2) 0.056(2) 0.054(2) 0.0006(17) -0.0130(17) -0.0162(17)
C19 0.056(2) 0.069(3) 0.052(2) -0.005(2) -0.0029(18) -0.0267(19)
C20 0.045(2) 0.077(3) 0.070(3) 0.012(2) -0.0156(19) -0.040(2)
C21 0.057(2) 0.071(3) 0.063(2) 0.019(2) -0.027(2) -0.025(2)
C22 0.047(2) 0.052(2) 0.0402(18) 0.0013(17) -0.0081(16) -0.0086(16)
C23 0.0441(18) 0.0427(19) 0.0399(17) 0.0017(15) -0.0081(15) -0.0126(15)
C24 0.049(2) 0.059(2) 0.051(2) 0.0140(17) -0.0038(17) -0.0065(17)
C25 0.0372(18) 0.045(2) 0.0478(19) 0.0061(15) -0.0070(15) -0.0073(16)
C26 0.064(2) 0.065(2) 0.051(2) -0.010(2) -0.0216(18) -0.0108(19)
C27 0.073(3) 0.062(3) 0.057(2) -0.020(2) -0.014(2) -0.002(2)
C28 0.064(2) 0.075(3) 0.048(2) 0.002(2) -0.0136(19) -0.004(2)
C29 0.064(2) 0.093(3) 0.060(2) 0.000(2) -0.026(2) -0.024(2)
C30 0.044(2) 0.060(2) 0.077(3) -0.0071(18) -0.0144(19) -0.019(2)
Cl1 0.0795(7) 0.0724(7) 0.0449(5) 0.0055(5) -0.0195(5) -0.0065(4)
S1 0.0544(5) 0.0630(6) 0.0368(5) 0.0098(4) -0.0037(4) -0.0044(4)
S2 0.0575(6) 0.0645(6) 0.0414(5) 0.0168(5) -0.0038(4) -0.0092(4)
N1 0.0471(16) 0.0566(18) 0.0324(14) 0.0087(14) -0.0064(12) -0.0090(13)
N2 0.0382(15) 0.0541(17) 0.0400(15) 0.0016(13) -0.0064(12) -0.0133(13)
C1 0.050(2) 0.053(2) 0.0430(19) 0.0028(17) -0.0150(16) -0.0158(16)
C2 0.0414(18) 0.048(2) 0.0406(18) -0.0013(15) -0.0083(15) -0.0144(15)
C3 0.056(2) 0.061(2) 0.045(2) 0.0045(18) -0.0118(17) -0.0111(17)
C4 0.058(2) 0.092(3) 0.049(2) 0.005(2) -0.0011(19) -0.019(2)
C5 0.050(2) 0.108(4) 0.075(3) 0.021(2) -0.010(2) -0.038(3)
C6 0.057(2) 0.078(3) 0.065(3) 0.019(2) -0.025(2) -0.025(2)
C7 0.0427(18) 0.050(2) 0.0369(17) 0.0004(16) -0.0086(15) -0.0086(15)
C8 0.0452(18) 0.0440(19) 0.0380(17) 0.0020(15) -0.0105(15) -0.0095(15)
C9 0.059(2) 0.061(2) 0.044(2) 0.0099(18) -0.0101(17) -0.0044(17)
C10 0.053(2) 0.044(2) 0.0389(17) 0.0089(16) -0.0134(16) -0.0101(15)
C11 0.065(2) 0.049(2) 0.053(2) -0.0041(18) -0.0205(18) -0.0095(17)
C12 0.076(3) 0.070(3) 0.047(2) 0.009(2) -0.026(2) -0.0189(19)
C13 0.077(3) 0.060(2) 0.0364(19) 0.010(2) -0.0092(19) -0.0085(17)
C14 0.066(2) 0.065(3) 0.055(2) -0.011(2) -0.007(2) -0.011(2)
C15 0.066(2) 0.069(3) 0.050(2) -0.003(2) -0.0174(19) -0.0199(19)

loop_
_atom_type_symbol
_atom_type_description
_atom_type_scat_dispersion_real
_atom_type_scat_dispersion_imag
_atom_type_scat_source
C C 0.0033 0.0016 'International Tables Vol C Tables 4.2.6.8 and 6.1.1.4'
H H 0.0000 0.0000 'International Tables Vol C Tables 4.2.6.8 and 6.1.1.4'
N N 0.0061 0.0033 'International Tables Vol C Tables 4.2.6.8 and 6.1.1.4'
S S 0.1246 0.1234 'International Tables Vol C Tables 4.2.6.8 and 6.1.1.4'
Cl Cl 0.1484 0.1585 'International Tables Vol C Tables 4.2.6.8 and 6.1.1.4'

loop_
_geom_angle_atom_site_label_1
_geom_angle_atom_site_label_2
_geom_angle_atom_site_label_3
_geom_angle
C23 S3 C24 101.41(15)
C23 N3 N4 121.2(2)
C23 N3 H3A 119.4
N4 N3 H3A 119.4
C22 N4 N3 115.6(3)
C17 C16 C21 122.5(3)
C17 C16 Cl2 120.3(3)
C21 C16 Cl2 117.3(3)
C16 C17 C18 116.9(3)
C16 C17 C22 122.2(3)
C18 C17 C22 120.9(3)
C19 C18 C17 120.8(3)
C19 C18 H18 119.6
C17 C18 H18 119.6
C20 C19 C18 120.3(3)
C20 C19 H19 119.9
C18 C19 H19 119.9
C21 C20 C19 120.5(3)
C21 C20 H20 119.8
C19 C20 H20 119.8
C20 C21 C16 119.2(3)
C20 C21 H21 120.4
C16 C21 H21 120.4
N4 C22 C17 121.6(3)
N4 C22 H22 119.2
C17 C22 H22 119.2
N3 C23 S4 121.1(2)
N3 C23 S3 114.0(2)
S4 C23 S3 124.88(19)
C25 C24 S3 108.6(2)
C25 C24 H24A 110.0
S3 C24 H24A 110.0
C25 C24 H24B 110.0
S3 C24 H24B 110.0
H24A C24 H24B 108.4
C26 C25 C30 117.7(3)
C26 C25 C24 121.6(3)
C30 C25 C24 120.8(3)
C25 C26 C27 121.3(3)
C25 C26 H26 119.4
C27 C26 H26 119.4
C28 C27 C26 120.1(3)
C28 C27 H27 119.9
C26 C27 H27 119.9
C29 C28 C27 119.6(3)
C29 C28 H28 120.2
C27 C28 H28 120.2
C28 C29 C30 120.5(4)
C28 C29 H29 119.8
C30 C29 H29 119.8
C25 C30 C29 120.9(3)
C25 C30 H30 119.6
C29 C30 H30 119.6
C8 S1 C9 101.13(15)
C8 N1 N2 121.0(2)
C8 N1 H1 119.5
N2 N1 H1 119.5
C7 N2 N1 115.5(3)
C6 C1 C2 121.8(3)
C6 C1 Cl1 117.5(3)
C2 C1 Cl1 120.7(3)
C1 C2 C3 117.1(3)
C1 C2 C7 121.8(3)
C3 C2 C7 121.0(3)
C4 C3 C2 121.1(3)
C4 C3 H3 119.5
C2 C3 H3 119.5
C5 C4 C3 119.9(4)
C5 C4 H4 120.1
C3 C4 H4 120.1
C6 C5 C4 120.6(4)
C6 C5 H5 119.7
C4 C5 H5 119.7
C5 C6 C1 119.5(4)
C5 C6 H6 120.3
C1 C6 H6 120.3
N2 C7 C2 120.9(3)
N2 C7 H7 119.6
C2 C7 H7 119.6
N1 C8 S2 121.6(2)
N1 C8 S1 113.4(2)
S2 C8 S1 125.03(19)
C10 C9 S1 108.5(2)
C10 C9 H9A 110.0
S1 C9 H9A 110.0
C10 C9 H9B 110.0
S1 C9 H9B 110.0
H9A C9 H9B 108.4
C15 C10 C11 118.4(3)
C15 C10 C9 121.5(3)
C11 C10 C9 120.0(3)
C10 C11 C12 120.4(3)
C10 C11 H11 119.8
C12 C11 H11 119.8
C13 C12 C11 120.6(3)
C13 C12 H12 119.7
C11 C12 H12 119.7
C12 C13 C14 119.6(3)
C12 C13 H13 120.2
C14 C13 H13 120.2
C13 C14 C15 119.6(3)
C13 C14 H14 120.2
C15 C14 H14 120.2
C10 C15 C14 121.3(3)
C10 C15 H15 119.3
C14 C15 H15 119.3

loop_
_geom_bond_atom_site_label_1
_geom_bond_atom_site_label_2
_geom_bond_distance
Cl2 C16 1.742(3)
S3 C23 1.750(3)
S3 C24 1.815(3)
S4 C23 1.662(3)
N3 C23 1.337(4)
N3 N4 1.376(3)
N3 H3A 0.8600
N4 C22 1.271(4)
C16 C17 1.384(4)
C16 C21 1.384(5)
C17 C18 1.399(4)
C17 C22 1.458(4)
C18 C19 1.380(5)
C18 H18 0.9300
C19 C20 1.375(5)
C19 H19 0.9300
C20 C21 1.358(5)
C20 H20 0.9300
C21 H21 0.9300
C22 H22 0.9300
C24 C25 1.503(4)
C24 H24A 0.9700
C24 H24B 0.9700
C25 C26 1.373(4)
C25 C30 1.379(5)
C26 C27 1.377(5)
C26 H26 0.9300
C27 C28 1.366(5)
C27 H27 0.9300
C28 C29 1.355(5)
C28 H28 0.9300
C29 C30 1.381(5)
C29 H29 0.9300
C30 H30 0.9300
Cl1 C1 1.738(3)
S1 C8 1.751(3)
S1 C9 1.810(3)
S2 C8 1.657(3)
N1 C8 1.334(4)
N1 N2 1.375(3)
N1 H1 0.8600
N2 C7 1.279(4)
C1 C6 1.377(5)
C1 C2 1.390(4)
C2 C3 1.398(4)
C2 C7 1.455(4)
C3 C4 1.376(5)
C3 H3 0.9300
C4 C5 1.371(5)
C4 H4 0.9300
C5 C6 1.366(5)
C5 H5 0.9300
C6 H6 0.9300
C7 H7 0.9300
C9 C10 1.512(4)
C9 H9A 0.9700
C9 H9B 0.9700
C10 C15 1.374(4)
C10 C11 1.378(4)
C11 C12 1.384(5)
C11 H11 0.9300
C12 C13 1.364(5)
C12 H12 0.9300
C13 C14 1.377(5)
C13 H13 0.9300
C14 C15 1.382(5)
C14 H14 0.9300
C15 H15 0.9300

loop_
_geom_hbond_atom_site_label_D
_geom_hbond_atom_site_label_H
_geom_hbond_atom_site_label_A
_geom_hbond_distance_DH
_geom_hbond_distance_HA
_geom_hbond_distance_DA
_geom_hbond_angle_DHA
N1 H1 S4 0.86 2.56 3.405(3) 166.1
N3 H3A S2 0.86 2.60 3.451(3) 168.6

loop_
_geom_torsion_atom_site_label_1
_geom_torsion_atom_site_label_2
_geom_torsion_atom_site_label_3
_geom_torsion_atom_site_label_4
_geom_torsion
C23 N3 N4 C22 -174.7(3)
C21 C16 C17 C18 -0.1(5)
Cl2 C16 C17 C18 179.5(3)
C21 C16 C17 C22 -178.8(3)
Cl2 C16 C17 C22 0.8(5)
C16 C17 C18 C19 0.7(5)
C22 C17 C18 C19 179.4(3)
C17 C18 C19 C20 -0.9(5)
C18 C19 C20 C21 0.5(6)
C19 C20 C21 C16 0.1(6)
C17 C16 C21 C20 -0.3(6)
Cl2 C16 C21 C20 -179.9(3)
N3 N4 C22 C17 179.8(3)
C16 C17 C22 N4 -176.4(3)
C18 C17 C22 N4 5.0(5)
N4 N3 C23 S4 176.9(2)
N4 N3 C23 S3 -2.0(4)
C24 S3 C23 N3 -179.2(3)
C24 S3 C23 S4 1.8(3)
C23 S3 C24 C25 -174.0(2)
S3 C24 C25 C26 -80.4(4)
S3 C24 C25 C30 99.9(3)
C30 C25 C26 C27 0.4(5)
C24 C25 C26 C27 -179.4(3)
C25 C26 C27 C28 0.2(6)
C26 C27 C28 C29 -0.1(6)
C27 C28 C29 C30 -0.5(6)
C26 C25 C30 C29 -0.9(5)
C24 C25 C30 C29 178.8(3)
C28 C29 C30 C25 1.0(6)
C8 N1 N2 C7 178.3(3)
C6 C1 C2 C3 -0.5(5)
Cl1 C1 C2 C3 -179.9(3)
C6 C1 C2 C7 178.3(3)
Cl1 C1 C2 C7 -1.0(4)
C1 C2 C3 C4 -0.3(5)
C7 C2 C3 C4 -179.2(3)
C2 C3 C4 C5 0.8(6)
C3 C4 C5 C6 -0.6(6)
C4 C5 C6 C1 -0.2(6)
C2 C1 C6 C5 0.8(6)
Cl1 C1 C6 C5 -179.8(3)
N1 N2 C7 C2 179.0(3)
C1 C2 C7 N2 -174.0(3)
C3 C2 C7 N2 4.8(5)
N2 N1 C8 S2 -179.3(2)
N2 N1 C8 S1 0.3(4)
C9 S1 C8 N1 177.0(2)
C9 S1 C8 S2 -3.5(3)
C8 S1 C9 C10 -174.1(2)
S1 C9 C10 C15 71.2(4)
S1 C9 C10 C11 -110.1(3)
C15 C10 C11 C12 0.9(5)
C9 C10 C11 C12 -177.8(3)
C10 C11 C12 C13 -0.6(6)
C11 C12 C13 C14 0.2(6)
C12 C13 C14 C15 -0.1(6)
C11 C10 C15 C14 -0.9(6)
C9 C10 C15 C14 177.8(3)
C13 C14 C15 C10 0.5(6)

loop_
_cod_related_entry_id
_cod_related_entry_database
_cod_related_entry_code
1 ChemSpider 24741043
